data_7161091
loop_
_publ_author_name
'Ikonnikova, Viktoria A.'
'Shchigal, Olga E.'
'Anisenko, Andrey N.'
'Solyev, Pavel N.'
'Krylkov, Grigory A.'
'Romanenko, Alexander R.'
'Korlyukov, Alexander A.'
'Baranov, Mikhail S.'
'Gottikh, Marina B.'
'Mikhaylov, Andrey A.'

_publ_section_title
;
 Cycloaddition of benzo[<i>d</i>]thiazoles with imidazol-4-one-activated
 donor-acceptor cyclopropanes: synthesis of spirocyclic inhibitors of
 HIV-1.
;
_journal_issue 15
_journal_name_full 'Organic &amp; biomolecular chemistry'
_journal_page_first 3232
_journal_page_last 3238
_journal_paper_doi 10.1039/d6ob00180g
_journal_volume 24
_journal_year 2026
_chemical_formula_moiety 'C22 H20 F3 N3 O2 S'
_chemical_formula_sum 'C22 H20 F3 N3 O2 S'
_chemical_formula_weight 447.47
_space_group_crystal_system triclinic
_space_group_IT_number 2
_space_group_name_Hall '-P 1'
_space_group_name_H-M_alt 'P -1'
_atom_sites_solution_hydrogens geom
_audit_creation_date 2026-01-12
_audit_creation_method
;
Olex2 1.5
(compiled 2025.07.13 svn.rb7424ae for OlexSys, GUI svn.r7314)
;
_audit_update_record
;
2026-01-12 deposited with the CCDC.	2026-03-25 downloaded from the CCDC.
;
_cell_angle_alpha 84.009(3)
_cell_angle_beta 86.084(3)
_cell_angle_gamma 72.303(3)
_cell_formula_units_Z 2
_cell_length_a 7.4518(7)
_cell_length_b 10.5180(10)
_cell_length_c 13.4176(13)
_cell_measurement_reflns_used 2962
_cell_measurement_temperature 120
_cell_measurement_theta_max 25.403
_cell_measurement_theta_min 2.439
_cell_volume 995.66(17)
_computing_cell_refinement 'SAINT V8.40B (?, 2016)'
_computing_data_reduction 'SAINT V8.40B (?, 2016)'
_computing_molecular_graphics 'Olex2 1.5 (Dolomanov et al., 2009)'
_computing_publication_material 'Olex2 1.5 (Dolomanov et al., 2009)'
_computing_structure_refinement 'SHELXL 2019/3 (Sheldrick, 2015)'
_computing_structure_solution 'SHELXT 2018/2 (Sheldrick, 2018)'
_diffrn_ambient_temperature 120
_diffrn_detector_area_resol_mean 8
_diffrn_measured_fraction_theta_full 0.992
_diffrn_measured_fraction_theta_max 0.987
_diffrn_measurement_device_type 'Bruker SMART APEX II'
_diffrn_measurement_method '\w and \f scans'
_diffrn_radiation_type MoK\a
_diffrn_radiation_wavelength 0.71073
_diffrn_reflns_av_R_equivalents 0.0362
_diffrn_reflns_av_unetI/netI 0.0837
_diffrn_reflns_Laue_measured_fraction_full 0.992
_diffrn_reflns_Laue_measured_fraction_max 0.987
_diffrn_reflns_limit_h_max 10
_diffrn_reflns_limit_h_min -10
_diffrn_reflns_limit_k_max 15
_diffrn_reflns_limit_k_min -15
_diffrn_reflns_limit_l_max 19
_diffrn_reflns_limit_l_min -19
_diffrn_reflns_number 14170
_diffrn_reflns_point_group_measured_fraction_full 0.992
_diffrn_reflns_point_group_measured_fraction_max 0.987
_diffrn_reflns_theta_full 25.242
_diffrn_reflns_theta_max 30.565
_diffrn_reflns_theta_min 2.040
_exptl_absorpt_coefficient_mu 0.216
_exptl_absorpt_correction_T_max 0.7461
_exptl_absorpt_correction_T_min 0.6958
_exptl_absorpt_correction_type multi-scan
_exptl_absorpt_process_details
;
SADABS-2016/2 (Bruker,2016/2) was used for absorption correction.
wR2(int) was 0.0740 before and 0.0397 after correction.
The Ratio of minimum to maximum transmission is 0.9326.
The \l/2 correction factor is Not present.
;
_exptl_crystal_colour 'clear light yellow'
_exptl_crystal_colour_lustre clear
_exptl_crystal_colour_modifier light
_exptl_crystal_colour_primary yellow
_exptl_crystal_density_diffrn 1.493
_exptl_crystal_description prism
_exptl_crystal_F_000 464
_exptl_crystal_size_max 0.07
_exptl_crystal_size_mid 0.03
_exptl_crystal_size_min 0.02
_refine_diff_density_max 0.377
_refine_diff_density_min -0.295
_refine_diff_density_rms 0.056
_refine_ls_extinction_method none
_refine_ls_goodness_of_fit_ref 0.933
_refine_ls_hydrogen_treatment constr
_refine_ls_matrix_type full
_refine_ls_number_parameters 306
_refine_ls_number_reflns 6026
_refine_ls_number_restraints 28
_refine_ls_restrained_S_all 0.934
_refine_ls_R_factor_all 0.0820
_refine_ls_R_factor_gt 0.0434
_refine_ls_shift/su_max 0.001
_refine_ls_shift/su_mean 0.000
_refine_ls_structure_factor_coef Fsqd
_refine_ls_weighting_details 'w=1/[\s^2^(Fo^2^)+(0.0441P)^2^] where P=(Fo^2^+2Fc^2^)/3'
_refine_ls_weighting_scheme calc
_refine_ls_wR_factor_gt 0.0895
_refine_ls_wR_factor_ref 0.0964
_reflns_Friedel_coverage 0.000
_reflns_number_gt 3740
_reflns_number_total 6026
_reflns_threshold_expression 'I > 2\s(I)'
_cod_data_source_file d6ob00180g2.cif
_cod_data_source_block iv1098_1_0m
_cod_depositor_comments 'Adding full bibliography for 7161091.cif.'
_cod_database_code 7161091
_shelx_shelxl_version_number 2019/3
_shelx_space_group_comment
;
The symmetry employed for this shelxl refinement is uniquely defined
by the following loop, which should always be used as a source of
symmetry information in preference to the above space-group names.
They are only intended as comments.
;
_olex2_refinement_description
;
1. Fixed Uiso
 At 1.2 times of:
  All C(H) groups, All C(H,H) groups
 At 1.5 times of:
  All C(H,H,H) groups
2. Restrained distances
 O1A-C15A \\sim O1B-C15B
 with sigma of 0.02
 N2A-C9 \\sim N2B-C9
 with sigma of 0.02
 N2A-C12A \\sim N2B-C12B
 with sigma of 0.02
 N3A-C12A \\sim N3B-C12B
 with sigma of 0.02
 N3A-C14A \\sim N3B-C14B
 with sigma of 0.02
 N3A-C15A \\sim N3B-C15B
 with sigma of 0.02
 C9-C15A \\sim C9-C15B
 with sigma of 0.02
 C12A-C13A \\sim C12B-C13B
 with sigma of 0.02
 O1A-N3A \\sim O1B-N3B
 with sigma of 0.04
 O1A-C9 \\sim O1B-C9
 with sigma of 0.04
 N2A-N3A \\sim N2B-N3B
 with sigma of 0.04
 N2A-C13A \\sim N2B-C13B
 with sigma of 0.04
 N3A-C9 \\sim N3B-C9
 with sigma of 0.04
 N3A-C13A \\sim N3B-C13B
 with sigma of 0.04
 C9-C12A \\sim C9-C12B
 with sigma of 0.04
 C12A-C14A \\sim C12B-C14B
 with sigma of 0.04
 C12A-C15A \\sim C12B-C15B
 with sigma of 0.04
 C14A-C15A \\sim C14B-C15B
 with sigma of 0.04
3. Restrained planarity
 C9, O1B, N2B, N3B, C12B, C13B, C14B, C15B
 with sigma of 0.1
 C9, O1A, N2A, N3A, C12A, C13A, C14A, C15A
 with sigma of 0.1
4. Uiso/Uaniso restraints and constraints
Uanis(N3B) = Uanis(C12A)
Uanis(C13A) = Uanis(C14B)
Uanis(C14A) = Uanis(C13B)
Uanis(N3A) = Uanis(C12B)
Uanis(N2B) = Uanis(C15A)
Uanis(C15B) = Uanis(N2A)
Uanis(O1A) = Uanis(O1B)
5. Others
 Fixed Sof: O1A(0.95) N2A(0.95) N3A(0.95) C12A(0.95) C13A(0.95) H13A(0.95)
 H13B(0.95) H13C(0.95) C14A(0.95) H14A(0.95) H14B(0.95) H14C(0.95) C15A(0.95)
 O1B(0.05) N2B(0.05) N3B(0.05) C12B(0.05) C13B(0.05) H13D(0.05) H13E(0.05)
 H13F(0.05) C14B(0.05) H14D(0.05) H14E(0.05) H14F(0.05) C15B(0.05)
6.a Ternary CH refined with riding coordinates:
 C8(H8), C11(H11)
6.b Secondary CH2 refined with riding coordinates:
 C10(H10A,H10B)
6.c Aromatic/amide H refined with riding coordinates:
 C3(H3), C6(H6), C7(H7), C17(H17), C18(H18), C20(H20), C21(H21)
6.d Idealised Me refined as rotating group:
 C22(H22A,H22B,H22C), C13A(H13A,H13B,H13C), C14A(H14A,H14B,H14C), C13B(H13D,
 H13E,H13F), C14B(H14D,H14E,H14F)
;
_olex2_submission_special_instructions 'No special instructions were received'

loop_
_space_group_symop_operation_xyz
'x, y, z'
'-x, -y, -z'

loop_
_atom_site_label
_atom_site_type_symbol
_atom_site_fract_x
_atom_site_fract_y
_atom_site_fract_z
_atom_site_U_iso_or_equiv
_atom_site_adp_type
_atom_site_occupancy
_atom_site_site_symmetry_order
_atom_site_calc_flag
_atom_site_refinement_flags_posn
_atom_site_refinement_flags_adp
_atom_site_refinement_flags_occupancy
_atom_site_disorder_assembly
_atom_site_disorder_group
S1 S 0.35202(5) 0.51623(4) 0.22324(3) 0.02072(10) Uani 1 1 d . . . . .
F1 F 0.96416(13) 0.15575(10) 0.48118(7) 0.0418(3) Uani 1 1 d . . . . .
F2 F 0.78018(15) 0.32844(10) 0.54537(8) 0.0509(3) Uani 1 1 d . . . . .
F3 F 0.75025(16) 0.13352(13) 0.58915(8) 0.0616(4) Uani 1 1 d . . . . .
O2 O 0.22175(14) -0.25886(9) 0.04922(8) 0.0239(2) Uani 1 1 d . . . . .
N1 N 0.26945(16) 0.29039(11) 0.20326(9) 0.0169(3) Uani 1 1 d . . . . .
C1 C 0.7839(2) 0.21352(17) 0.50987(12) 0.0308(4) Uani 1 1 d . . . . .
C2 C 0.6485(2) 0.23192(16) 0.42962(11) 0.0231(3) Uani 1 1 d . . . . .
C3 C 0.5784(2) 0.35694(15) 0.37653(11) 0.0218(3) Uani 1 1 d . . . . .
H3 H 0.615795 0.431244 0.391586 0.026 Uiso 1 1 calc R U . . .
C4 C 0.4535(2) 0.37082(14) 0.30167(10) 0.0176(3) Uani 1 1 d . . . . .
C5 C 0.39548(19) 0.26227(14) 0.28003(10) 0.0183(3) Uani 1 1 d . . . . .
C6 C 0.4635(2) 0.13870(14) 0.33421(11) 0.0227(3) Uani 1 1 d . . . . .
H6 H 0.423476 0.064942 0.320547 0.027 Uiso 1 1 calc R U . . .
C7 C 0.5909(2) 0.12411(15) 0.40861(11) 0.0251(4) Uani 1 1 d . . . . .
H7 H 0.639039 0.039572 0.445475 0.030 Uiso 1 1 calc R U . . .
C8 C 0.19907(19) 0.43522(13) 0.17077(11) 0.0175(3) Uani 1 1 d . . . . .
H8 H 0.208775 0.447998 0.095908 0.021 Uiso 1 1 calc R U . . .
C9 C -0.01156(19) 0.47424(14) 0.20541(11) 0.0190(3) Uani 1 1 d D . . . .
C10 C -0.0570(2) 0.34936(13) 0.17865(11) 0.0199(3) Uani 1 1 d . . . . .
H10A H -0.177709 0.343638 0.211476 0.024 Uiso 1 1 calc R U . . .
H10B H -0.064576 0.350030 0.105212 0.024 Uiso 1 1 calc R U . . .
C11 C 0.10827(19) 0.23333(14) 0.21863(11) 0.0189(3) Uani 1 1 d . . . . .
H11 H 0.085447 0.215090 0.292300 0.023 Uiso 1 1 calc R U . . .
C16 C 0.1394(2) 0.10516(13) 0.16930(10) 0.0170(3) Uani 1 1 d . . . . .
C17 C 0.0651(2) 0.00595(14) 0.21547(11) 0.0229(3) Uani 1 1 d . . . . .
H17 H -0.005679 0.020451 0.277077 0.027 Uiso 1 1 calc R U . . .
C18 C 0.0928(2) -0.11279(14) 0.17305(12) 0.0244(3) Uani 1 1 d . . . . .
H18 H 0.040340 -0.178853 0.205347 0.029 Uiso 1 1 calc R U . . .
C19 C 0.19648(19) -0.13624(14) 0.08377(11) 0.0183(3) Uani 1 1 d . . . . .
C20 C 0.2682(2) -0.03795(14) 0.03586(11) 0.0234(3) Uani 1 1 d . . . . .
H20 H 0.337093 -0.052000 -0.026323 0.028 Uiso 1 1 calc R U . . .
C21 C 0.2387(2) 0.08162(15) 0.07943(11) 0.0244(3) Uani 1 1 d . . . . .
H21 H 0.288457 0.148604 0.046263 0.029 Uiso 1 1 calc R U . . .
C22 C 0.3698(2) -0.29925(15) -0.02527(12) 0.0262(4) Uani 1 1 d . . . . .
H22A H 0.338544 -0.239510 -0.086837 0.039 Uiso 1 1 calc R U . . .
H22B H 0.383955 -0.391427 -0.039409 0.039 Uiso 1 1 calc R U . . .
H22C H 0.488087 -0.294474 -0.000556 0.039 Uiso 1 1 calc R U . . .
O1A O -0.16823(15) 0.63180(11) 0.06710(9) 0.0288(3) Uani 0.95 1 d D . P A 1
N2A N -0.0339(2) 0.48765(15) 0.31408(11) 0.0199(3) Uani 0.95 1 d D . P A 1
N3A N -0.2174(2) 0.67868(15) 0.23351(10) 0.0223(4) Uani 0.95 1 d D . P A 1
C12A C -0.1505(3) 0.60470(18) 0.32362(14) 0.0210(4) Uani 0.95 1 d D . P A 1
C13A C -0.2172(3) 0.66316(18) 0.42059(13) 0.0307(5) Uani 0.95 1 d D . P A 1
H13A H -0.354005 0.680790 0.428929 0.046 Uiso 0.95 1 calc R U P A 1
H13B H -0.186188 0.747230 0.420958 0.046 Uiso 0.95 1 calc R U P A 1
H13C H -0.155280 0.599994 0.475794 0.046 Uiso 0.95 1 calc R U P A 1
C14A C -0.3569(4) 0.8098(2) 0.22018(15) 0.0327(6) Uani 0.95 1 d D . P A 1
H14A H -0.479143 0.804361 0.248805 0.049 Uiso 0.95 1 calc R U P A 1
H14B H -0.367921 0.839079 0.148488 0.049 Uiso 0.95 1 calc R U P A 1
H14C H -0.317505 0.874375 0.254269 0.049 Uiso 0.95 1 calc R U P A 1
C15A C -0.1378(3) 0.60290(19) 0.15531(17) 0.0205(4) Uani 0.95 1 d D . P A 1
O1B O 0.016(3) 0.4261(19) 0.3802(14) 0.0288(3) Uani 0.05 1 d D . P A 2
N2B N -0.123(3) 0.595(2) 0.145(2) 0.0205(4) Uani 0.05 1 d D . P A 2
N3B N -0.179(5) 0.633(3) 0.308(2) 0.0210(4) Uani 0.05 1 d D . P A 2
C12B C -0.214(5) 0.678(3) 0.207(2) 0.0223(4) Uani 0.05 1 d D . P A 2
C13B C -0.347(7) 0.816(3) 0.191(4) 0.0327(6) Uani 0.05 1 d D . P A 2
H13D H -0.463007 0.812120 0.162950 0.049 Uiso 0.05 1 calc R U P A 2
H13E H -0.288037 0.870951 0.143586 0.049 Uiso 0.05 1 calc R U P A 2
H13F H -0.376397 0.856375 0.254745 0.049 Uiso 0.05 1 calc R U P A 2
C14B C -0.262(5) 0.712(3) 0.392(2) 0.0307(5) Uani 0.05 1 d D . P A 2
H14D H -0.219549 0.791651 0.387703 0.046 Uiso 0.05 1 calc R U P A 2
H14E H -0.223085 0.657624 0.455206 0.046 Uiso 0.05 1 calc R U P A 2
H14F H -0.400027 0.739008 0.389605 0.046 Uiso 0.05 1 calc R U P A 2
C15B C -0.058(5) 0.506(3) 0.3136(14) 0.0199(3) Uani 0.05 1 d D . P A 2

loop_
_atom_site_aniso_label
_atom_site_aniso_U_11
_atom_site_aniso_U_22
_atom_site_aniso_U_33
_atom_site_aniso_U_23
_atom_site_aniso_U_13
_atom_site_aniso_U_12
S1 0.0235(2) 0.01801(19) 0.0225(2) -0.00165(15) -0.00141(16) -0.00898(16)
F1 0.0247(5) 0.0549(7) 0.0429(6) -0.0105(5) -0.0095(5) -0.0038(5)
F2 0.0542(7) 0.0503(7) 0.0455(7) -0.0228(5) -0.0255(5) -0.0006(5)
F3 0.0601(8) 0.1038(10) 0.0280(6) 0.0243(6) -0.0184(5) -0.0414(7)
O2 0.0258(6) 0.0164(5) 0.0311(6) -0.0091(5) 0.0012(5) -0.0067(4)
N1 0.0178(6) 0.0139(6) 0.0200(6) -0.0027(5) -0.0004(5) -0.0057(5)
C1 0.0261(9) 0.0415(11) 0.0233(9) -0.0029(8) -0.0014(7) -0.0076(8)
C2 0.0193(8) 0.0313(9) 0.0182(8) -0.0043(7) 0.0010(6) -0.0065(7)
C3 0.0228(8) 0.0262(8) 0.0195(8) -0.0054(6) 0.0022(6) -0.0114(7)
C4 0.0184(7) 0.0174(7) 0.0172(7) -0.0040(6) 0.0038(6) -0.0060(6)
C5 0.0176(7) 0.0189(8) 0.0178(8) -0.0041(6) 0.0015(6) -0.0040(6)
C6 0.0228(8) 0.0182(8) 0.0270(9) -0.0034(7) -0.0012(7) -0.0054(6)
C7 0.0251(9) 0.0228(8) 0.0243(9) -0.0004(7) -0.0015(7) -0.0030(7)
C8 0.0191(8) 0.0153(7) 0.0184(8) -0.0035(6) 0.0003(6) -0.0052(6)
C9 0.0186(8) 0.0179(8) 0.0202(8) -0.0058(6) 0.0006(6) -0.0037(6)
C10 0.0181(8) 0.0185(8) 0.0247(8) -0.0070(6) 0.0017(6) -0.0066(6)
C11 0.0201(8) 0.0196(8) 0.0191(8) -0.0052(6) 0.0018(6) -0.0083(6)
C16 0.0174(7) 0.0143(7) 0.0189(8) -0.0023(6) -0.0033(6) -0.0035(6)
C17 0.0240(8) 0.0203(8) 0.0240(9) -0.0043(6) 0.0056(7) -0.0068(6)
C18 0.0261(9) 0.0176(8) 0.0321(9) -0.0015(7) 0.0036(7) -0.0118(7)
C19 0.0176(8) 0.0133(7) 0.0236(8) -0.0027(6) -0.0062(6) -0.0025(6)
C20 0.0302(9) 0.0204(8) 0.0200(8) -0.0056(6) 0.0048(7) -0.0082(7)
C21 0.0338(9) 0.0200(8) 0.0225(8) -0.0026(6) 0.0044(7) -0.0134(7)
C22 0.0262(9) 0.0227(8) 0.0310(9) -0.0115(7) -0.0003(7) -0.0066(7)
O1A 0.0299(7) 0.0264(7) 0.0277(7) -0.0014(5) -0.0050(5) -0.0042(5)
N2A 0.0191(8) 0.0210(7) 0.0210(7) -0.0066(6) 0.0025(6) -0.0070(6)
N3A 0.0202(7) 0.0167(7) 0.0282(10) -0.0062(7) -0.0005(7) -0.0016(5)
C12A 0.0186(10) 0.0234(10) 0.0243(10) -0.0083(8) 0.0019(7) -0.0095(8)
C13A 0.0281(11) 0.0321(11) 0.0322(11) -0.0170(8) 0.0073(8) -0.0063(8)
C14A 0.0260(10) 0.0231(9) 0.0435(16) -0.0094(9) -0.0033(10) 0.0035(7)
C15A 0.0190(8) 0.0197(8) 0.0242(10) -0.0047(7) -0.0010(7) -0.0072(7)
O1B 0.0299(7) 0.0264(7) 0.0277(7) -0.0014(5) -0.0050(5) -0.0042(5)
N2B 0.0190(8) 0.0197(8) 0.0242(10) -0.0047(7) -0.0010(7) -0.0072(7)
N3B 0.0186(10) 0.0234(10) 0.0243(10) -0.0083(8) 0.0019(7) -0.0095(8)
C12B 0.0202(7) 0.0167(7) 0.0282(10) -0.0062(7) -0.0005(7) -0.0016(5)
C13B 0.0260(10) 0.0231(9) 0.0435(16) -0.0094(9) -0.0033(10) 0.0035(7)
C14B 0.0281(11) 0.0321(11) 0.0322(11) -0.0170(8) 0.0073(8) -0.0063(8)
C15B 0.0191(8) 0.0210(7) 0.0210(7) -0.0066(6) 0.0025(6) -0.0070(6)

loop_
_atom_type_symbol
_atom_type_description
_atom_type_scat_dispersion_real
_atom_type_scat_dispersion_imag
_atom_type_scat_source
C C 0.0033 0.0016 'International Tables Vol C Tables 4.2.6.8 and 6.1.1.4'
H H 0.0000 0.0000 'International Tables Vol C Tables 4.2.6.8 and 6.1.1.4'
F F 0.0171 0.0103 'International Tables Vol C Tables 4.2.6.8 and 6.1.1.4'
N N 0.0061 0.0033 'International Tables Vol C Tables 4.2.6.8 and 6.1.1.4'
O O 0.0106 0.0060 'International Tables Vol C Tables 4.2.6.8 and 6.1.1.4'
S S 0.1246 0.1234 'International Tables Vol C Tables 4.2.6.8 and 6.1.1.4'

loop_
_geom_angle_atom_site_label_1
_geom_angle_atom_site_label_2
_geom_angle_atom_site_label_3
_geom_angle
_geom_angle_site_symmetry_1
_geom_angle_site_symmetry_3
_geom_angle_publ_flag
C4 S1 C8 91.16(7) . . ?
C19 O2 C22 116.31(11) . . ?
C5 N1 C8 112.82(11) . . ?
C5 N1 C11 117.09(11) . . ?
C8 N1 C11 109.75(11) . . ?
F1 C1 F3 104.82(13) . . ?
F1 C1 C2 113.82(13) . . ?
F2 C1 F1 105.85(13) . . ?
F2 C1 F3 106.37(13) . . ?
F2 C1 C2 113.18(13) . . ?
F3 C1 C2 112.12(14) . . ?
C3 C2 C1 120.16(14) . . ?
C7 C2 C1 119.43(14) . . ?
C7 C2 C3 120.41(14) . . ?
C2 C3 H3 120.6 . . ?
C4 C3 C2 118.86(14) . . ?
C4 C3 H3 120.6 . . ?
C3 C4 S1 126.95(11) . . ?
C3 C4 C5 120.92(13) . . ?
C5 C4 S1 112.13(11) . . ?
N1 C5 C4 114.84(12) . . ?
C6 C5 N1 125.25(13) . . ?
C6 C5 C4 119.91(13) . . ?
C5 C6 H6 120.4 . . ?
C5 C6 C7 119.26(14) . . ?
C7 C6 H6 120.4 . . ?
C2 C7 C6 120.63(14) . . ?
C2 C7 H7 119.7 . . ?
C6 C7 H7 119.7 . . ?
S1 C8 H8 109.1 . . ?
N1 C8 S1 107.16(9) . . ?
N1 C8 H8 109.1 . . ?
N1 C8 C9 103.59(10) . . ?
C9 C8 S1 118.34(10) . . ?
C9 C8 H8 109.1 . . ?
C10 C9 C8 98.68(10) . . ?
N2A C9 C8 111.00(12) . . ?
N2A C9 C10 111.69(12) . . ?
N2A C9 C15A 106.45(13) . . ?
C15A C9 C8 116.22(13) . . ?
C15A C9 C10 112.84(13) . . ?
N2B C9 C8 111.2(10) . . ?
N2B C9 C10 110.3(10) . . ?
N2B C9 C15B 105.1(15) . . ?
C15B C9 C8 117.0(13) . . ?
C15B C9 C10 114.7(14) . . ?
C9 C10 H10A 111.0 . . ?
C9 C10 H10B 111.0 . . ?
H10A C10 H10B 109.0 . . ?
C11 C10 C9 103.74(11) . . ?
C11 C10 H10A 111.0 . . ?
C11 C10 H10B 111.0 . . ?
N1 C11 C10 102.72(11) . . ?
N1 C11 H11 108.6 . . ?
N1 C11 C16 113.93(11) . . ?
C10 C11 H11 108.6 . . ?
C16 C11 C10 114.20(11) . . ?
C16 C11 H11 108.6 . . ?
C17 C16 C11 119.58(13) . . ?
C21 C16 C11 122.49(12) . . ?
C21 C16 C17 117.93(13) . . ?
C16 C17 H17 119.5 . . ?
C18 C17 C16 121.04(14) . . ?
C18 C17 H17 119.5 . . ?
C17 C18 H18 119.8 . . ?
C17 C18 C19 120.38(13) . . ?
C19 C18 H18 119.8 . . ?
O2 C19 C18 116.15(12) . . ?
O2 C19 C20 124.44(13) . . ?
C18 C19 C20 119.41(13) . . ?
C19 C20 H20 120.2 . . ?
C19 C20 C21 119.57(14) . . ?
C21 C20 H20 120.2 . . ?
C16 C21 C20 121.64(13) . . ?
C16 C21 H21 119.2 . . ?
C20 C21 H21 119.2 . . ?
O2 C22 H22A 109.5 . . ?
O2 C22 H22B 109.5 . . ?
O2 C22 H22C 109.5 . . ?
H22A C22 H22B 109.5 . . ?
H22A C22 H22C 109.5 . . ?
H22B C22 H22C 109.5 . . ?
C12A N2A C9 105.52(14) . . ?
C12A N3A C14A 128.00(15) . . ?
C15A N3A C12A 108.63(15) . . ?
C15A N3A C14A 123.24(16) . . ?
N2A C12A N3A 115.15(16) . . ?
N2A C12A C13A 125.15(16) . . ?
N3A C12A C13A 119.70(15) . . ?
C12A C13A H13A 109.5 . . ?
C12A C13A H13B 109.5 . . ?
C12A C13A H13C 109.5 . . ?
H13A C13A H13B 109.5 . . ?
H13A C13A H13C 109.5 . . ?
H13B C13A H13C 109.5 . . ?
N3A C14A H14A 109.5 . . ?
N3A C14A H14B 109.5 . . ?
N3A C14A H14C 109.5 . . ?
H14A C14A H14B 109.5 . . ?
H14A C14A H14C 109.5 . . ?
H14B C14A H14C 109.5 . . ?
O1A C15A C9 128.42(18) . . ?
O1A C15A N3A 127.30(17) . . ?
N3A C15A C9 104.23(17) . . ?
C12B N2B C9 107(2) . . ?
C12B N3B C14B 124(2) . . ?
C15B N3B C12B 109.4(17) . . ?
C15B N3B C14B 126(2) . . ?
N2B C12B N3B 114(2) . . ?
N2B C12B C13B 131(2) . . ?
N3B C12B C13B 114(2) . . ?
C12B C13B H13D 109.5 . . ?
C12B C13B H13E 109.5 . . ?
C12B C13B H13F 109.5 . . ?
H13D C13B H13E 109.5 . . ?
H13D C13B H13F 109.5 . . ?
H13E C13B H13F 109.5 . . ?
N3B C14B H14D 109.5 . . ?
N3B C14B H14E 109.5 . . ?
N3B C14B H14F 109.5 . . ?
H14D C14B H14E 109.5 . . ?
H14D C14B H14F 109.5 . . ?
H14E C14B H14F 109.5 . . ?
O1B C15B C9 120.1(19) . . ?
O1B C15B N3B 135(2) . . ?
N3B C15B C9 104.5(15) . . ?

loop_
_geom_bond_atom_site_label_1
_geom_bond_atom_site_label_2
_geom_bond_distance
_geom_bond_site_symmetry_2
_geom_bond_publ_flag
S1 C4 1.7573(15) . ?
S1 C8 1.8292(14) . ?
F1 C1 1.3432(17) . ?
F2 C1 1.3368(18) . ?
F3 C1 1.3443(18) . ?
O2 C19 1.3707(16) . ?
O2 C22 1.4314(17) . ?
N1 C5 1.3893(18) . ?
N1 C8 1.4807(17) . ?
N1 C11 1.4912(17) . ?
C1 C2 1.484(2) . ?
C2 C3 1.395(2) . ?
C2 C7 1.389(2) . ?
C3 H3 0.9500 . ?
C3 C4 1.382(2) . ?
C4 C5 1.4006(19) . ?
C5 C6 1.3882(19) . ?
C6 H6 0.9500 . ?
C6 C7 1.389(2) . ?
C7 H7 0.9500 . ?
C8 H8 1.0000 . ?
C8 C9 1.5481(19) . ?
C9 C10 1.5343(19) . ?
C9 N2A 1.4727(19) . ?
C9 C15A 1.513(2) . ?
C9 N2B 1.48(2) . ?
C9 C15B 1.516(19) . ?
C10 H10A 0.9900 . ?
C10 H10B 0.9900 . ?
C10 C11 1.5277(19) . ?
C11 H11 1.0000 . ?
C11 C16 1.5115(18) . ?
C16 C17 1.3959(19) . ?
C16 C21 1.376(2) . ?
C17 H17 0.9500 . ?
C17 C18 1.3791(19) . ?
C18 H18 0.9500 . ?
C18 C19 1.383(2) . ?
C19 C20 1.3850(19) . ?
C20 H20 0.9500 . ?
C20 C21 1.3928(19) . ?
C21 H21 0.9500 . ?
C22 H22A 0.9800 . ?
C22 H22B 0.9800 . ?
C22 H22C 0.9800 . ?
O1A C15A 1.210(2) . ?
N2A C12A 1.286(2) . ?
N3A C12A 1.402(2) . ?
N3A C14A 1.455(2) . ?
N3A C15A 1.375(2) . ?
C12A C13A 1.487(2) . ?
C13A H13A 0.9800 . ?
C13A H13B 0.9800 . ?
C13A H13C 0.9800 . ?
C14A H14A 0.9800 . ?
C14A H14B 0.9800 . ?
C14A H14C 0.9800 . ?
O1B C15B 1.198(17) . ?
N2B C12B 1.271(18) . ?
N3B C12B 1.400(17) . ?
N3B C14B 1.466(18) . ?
N3B C15B 1.363(17) . ?
C12B C13B 1.497(18) . ?
C13B H13D 0.9800 . ?
C13B H13E 0.9800 . ?
C13B H13F 0.9800 . ?
C14B H14D 0.9800 . ?
C14B H14E 0.9800 . ?
C14B H14F 0.9800 . ?

loop_
_geom_torsion_atom_site_label_1
_geom_torsion_atom_site_label_2
_geom_torsion_atom_site_label_3
_geom_torsion_atom_site_label_4
_geom_torsion
_geom_torsion_site_symmetry_1
_geom_torsion_site_symmetry_2
_geom_torsion_site_symmetry_3
_geom_torsion_site_symmetry_4
_geom_torsion_publ_flag
S1 C4 C5 N1 -0.84(16) . . . . ?
S1 C4 C5 C6 179.36(11) . . . . ?
S1 C8 C9 C10 -158.51(10) . . . . ?
S1 C8 C9 N2A -41.19(15) . . . . ?
S1 C8 C9 C15A 80.63(16) . . . . ?
S1 C8 C9 N2B 85.6(12) . . . . ?
S1 C8 C9 C15B -35.1(12) . . . . ?
F1 C1 C2 C3 -100.58(17) . . . . ?
F1 C1 C2 C7 80.08(18) . . . . ?
F2 C1 C2 C3 20.3(2) . . . . ?
F2 C1 C2 C7 -159.01(14) . . . . ?
F3 C1 C2 C3 140.66(15) . . . . ?
F3 C1 C2 C7 -38.7(2) . . . . ?
O2 C19 C20 C21 -178.00(13) . . . . ?
N1 C5 C6 C7 179.37(14) . . . . ?
N1 C8 C9 C10 -40.13(13) . . . . ?
N1 C8 C9 N2A 77.19(13) . . . . ?
N1 C8 C9 C15A -160.99(13) . . . . ?
N1 C8 C9 N2B -156.0(12) . . . . ?
N1 C8 C9 C15B 83.3(12) . . . . ?
N1 C11 C16 C17 145.53(13) . . . . ?
N1 C11 C16 C21 -34.63(19) . . . . ?
C1 C2 C3 C4 179.52(14) . . . . ?
C1 C2 C7 C6 179.68(14) . . . . ?
C2 C3 C4 S1 -178.26(11) . . . . ?
C2 C3 C4 C5 1.0(2) . . . . ?
C3 C2 C7 C6 0.3(2) . . . . ?
C3 C4 C5 N1 179.84(13) . . . . ?
C3 C4 C5 C6 0.0(2) . . . . ?
C4 S1 C8 N1 -12.14(9) . . . . ?
C4 S1 C8 C9 104.35(11) . . . . ?
C4 C5 C6 C7 -0.9(2) . . . . ?
C5 N1 C8 S1 14.14(13) . . . . ?
C5 N1 C8 C9 -111.72(12) . . . . ?
C5 N1 C11 C10 138.08(12) . . . . ?
C5 N1 C11 C16 -97.87(14) . . . . ?
C5 C6 C7 C2 0.7(2) . . . . ?
C7 C2 C3 C4 -1.1(2) . . . . ?
C8 S1 C4 C3 -172.87(14) . . . . ?
C8 S1 C4 C5 7.85(11) . . . . ?
C8 N1 C5 C4 -9.08(17) . . . . ?
C8 N1 C5 C6 170.71(13) . . . . ?
C8 N1 C11 C10 7.80(14) . . . . ?
C8 N1 C11 C16 131.85(12) . . . . ?
C8 C9 C10 C11 45.63(13) . . . . ?
C8 C9 N2A C12A 126.49(16) . . . . ?
C8 C9 C15A O1A 59.2(2) . . . . ?
C8 C9 C15A N3A -123.18(14) . . . . ?
C8 C9 N2B C12B -127.2(18) . . . . ?
C8 C9 C15B O1B -55(3) . . . . ?
C8 C9 C15B N3B 122(2) . . . . ?
C9 C10 C11 N1 -33.84(13) . . . . ?
C9 C10 C11 C16 -157.71(11) . . . . ?
C9 N2A C12A N3A 0.4(2) . . . . ?
C9 N2A C12A C13A 179.76(19) . . . . ?
C9 N2B C12B N3B 1(3) . . . . ?
C9 N2B C12B C13B 179(3) . . . . ?
C10 C9 N2A C12A -124.44(17) . . . . ?
C10 C9 C15A O1A -53.7(2) . . . . ?
C10 C9 C15A N3A 123.87(14) . . . . ?
C10 C9 N2B C12B 124.3(18) . . . . ?
C10 C9 C15B O1B 60(3) . . . . ?
C10 C9 C15B N3B -123(2) . . . . ?
C10 C11 C16 C17 -96.86(16) . . . . ?
C10 C11 C16 C21 82.98(17) . . . . ?
C11 N1 C5 C4 -137.91(12) . . . . ?
C11 N1 C5 C6 41.88(19) . . . . ?
C11 N1 C8 S1 146.67(9) . . . . ?
C11 N1 C8 C9 20.81(13) . . . . ?
C11 C16 C17 C18 -179.22(13) . . . . ?
C11 C16 C21 C20 179.05(13) . . . . ?
C16 C17 C18 C19 0.5(2) . . . . ?
C17 C16 C21 C20 -1.1(2) . . . . ?
C17 C18 C19 O2 177.86(13) . . . . ?
C17 C18 C19 C20 -1.7(2) . . . . ?
C18 C19 C20 C21 1.5(2) . . . . ?
C19 C20 C21 C16 -0.1(2) . . . . ?
C21 C16 C17 C18 0.9(2) . . . . ?
C22 O2 C19 C18 -162.73(13) . . . . ?
C22 O2 C19 C20 16.8(2) . . . . ?
N2A C9 C10 C11 -71.17(14) . . . . ?
N2A C9 C15A O1A -176.56(18) . . . . ?
N2A C9 C15A N3A 1.02(17) . . . . ?
C12A N3A C15A C9 -0.79(19) . . . . ?
C12A N3A C15A O1A 176.83(19) . . . . ?
C14A N3A C12A N2A 176.4(2) . . . . ?
C14A N3A C12A C13A -3.0(3) . . . . ?
C14A N3A C15A C9 -177.11(17) . . . . ?
C14A N3A C15A O1A 0.5(3) . . . . ?
C15A C9 C10 C11 168.95(13) . . . . ?
C15A C9 N2A C12A -0.87(19) . . . . ?
C15A N3A C12A N2A 0.3(2) . . . . ?
C15A N3A C12A C13A -179.11(17) . . . . ?
N2B C9 C10 C11 162.1(12) . . . . ?
N2B C9 C15B O1B -178(3) . . . . ?
N2B C9 C15B N3B -1(3) . . . . ?
C12B N3B C15B C9 2(4) . . . . ?
C12B N3B C15B O1B 178(4) . . . . ?
C14B N3B C12B N2B 178(3) . . . . ?
C14B N3B C12B C13B 0(5) . . . . ?
C14B N3B C15B C9 -178(3) . . . . ?
C14B N3B C15B O1B -2(7) . . . . ?
C15B C9 C10 C11 -79.5(12) . . . . ?
C15B C9 N2B C12B 0(2) . . . . ?
C15B N3B C12B N2B -2(4) . . . . ?
C15B N3B C12B C13B 179(3) . . . . ?
